data_2100755
loop_
_publ_author_name
'Hodeau, J.-L.'
'Tu, H. Y.'
'Bordet, P.'
'Fournier, T.'
'Strobel, P.'
'Marezio, M.'
'Chandrashekhar, G. V.'

_publ_section_title
;
 Structure and twinning of Sr~3~CuPtO~6~
;
_journal_issue 1
_journal_name_full 'Acta Crystallographica Section B'
_journal_page_first 1
_journal_page_last 11
_journal_paper_doi 10.1107/S0108768191010248
_journal_volume 48
_journal_year 1992
_chemical_formula_sum 'Cu O6 Pt Sr3'
_chemical_formula_weight 617.49
_symmetry_cell_setting monoclinic
_symmetry_space_group_name_Hall '-C 2yc'
_symmetry_space_group_name_H-M 'C 1 2/c 1'
_cell_angle_alpha 90
_cell_angle_beta 91.95(2)
_cell_angle_gamma 90
_cell_formula_units_Z 4
_cell_length_a 9.317(4)
_cell_length_b 9.720(4)
_cell_length_c 6.685(3)
_cell_volume 605.1(8)
_diffrn_radiation_type Ag
_diffrn_radiation_wavelength 0.5608
_exptl_absorpt_coefficient_mu 28.21
_exptl_crystal_density_diffrn 6.778
_exptl_crystal_F_000 1076
_cod_data_source_file pa0212.cif
_cod_original_formula_sum 'Cu1 O6 Pt1 Sr3'
_cod_database_code 2100755

loop_
_atom_site_label
_atom_site_fract_x
_atom_site_fract_y
_atom_site_fract_z
Pt .25 .25 .5
Cu .0 .2987(4) .25
Sr(1) .0 .8968(2) .25
Sr(2) .3145(2) .0727(2) .1211(2)
O(1) .2880(10) .8150(10) .285(2)
O(2) .0580(10) .3410(10) .537(2)
O(3) .1410(10) .0730(10) .427(2)

_cod_duplicate_entry 1008498
